data_4338794
loop_
_publ_author_name
'Oishi, Masataka'
'Oshima, Masato'
'Suzuki, Hiroharu'

_publ_section_title
;
 A study on zr-ir multiple bonding active for C-h bond cleavage.
;
_journal_issue 13
_journal_name_full 'Inorganic chemistry'
_journal_page_first 6634
_journal_page_last 6654
_journal_paper_doi 10.1021/ic500258g
_journal_volume 53
_journal_year 2014
_chemical_formula_sum 'C31 H48 Cl2 Ir N Si Zr'
_chemical_formula_weight 817.11
_chemical_name_systematic
; 
 ? 
;
_space_group_IT_number 15
_symmetry_cell_setting monoclinic
_symmetry_space_group_name_Hall '-C 2yc'
_symmetry_space_group_name_H-M 'C 1 2/c 1'
_atom_sites_solution_hydrogens geom
_atom_sites_solution_primary direct
_atom_sites_solution_secondary difmap
_audit_creation_method SHELXL-97
_cell_angle_alpha 90.00
_cell_angle_beta 122.9050(13)
_cell_angle_gamma 90.00
_cell_formula_units_Z 8
_cell_length_a 40.2463(19)
_cell_length_b 8.7110(5)
_cell_length_c 22.8535(12)
_cell_measurement_reflns_used 32475
_cell_measurement_temperature 173(2)
_cell_measurement_theta_max 27.47
_cell_measurement_theta_min 3.01
_cell_volume 6726.7(6)
_computing_cell_refinement PROCESS-AUTO
_computing_data_collection 'PROCESS-AUTO (Rigaku, 1998)'
_computing_data_reduction 'SHELXS-97 (Sheldrick, 1990)'
_computing_molecular_graphics 'ORTEX (P.McArdle, 1995)'
_computing_publication_material SHELXL-97
_computing_structure_refinement 'SHELXL-97 (Sheldrick, 1997)'
_computing_structure_solution SHELXS-97
_diffrn_ambient_temperature 173(2)
_diffrn_detector_area_resol_mean 10
_diffrn_measured_fraction_theta_full 0.997
_diffrn_measured_fraction_theta_max 0.997
_diffrn_measurement_device_type 'Rigaku R-AXIS RAPID Imaging Plate'
_diffrn_measurement_method \w
_diffrn_radiation_monochromator graphite
_diffrn_radiation_source 'Rigaku Rotating Anode Ultrax18'
_diffrn_radiation_type MoK\a
_diffrn_radiation_wavelength 0.71069
_diffrn_reflns_av_R_equivalents 0.0374
_diffrn_reflns_av_sigmaI/netI 0.0322
_diffrn_reflns_limit_h_max 52
_diffrn_reflns_limit_h_min -52
_diffrn_reflns_limit_k_max 11
_diffrn_reflns_limit_k_min -11
_diffrn_reflns_limit_l_max 29
_diffrn_reflns_limit_l_min -29
_diffrn_reflns_number 31355
_diffrn_reflns_theta_full 27.47
_diffrn_reflns_theta_max 27.47
_diffrn_reflns_theta_min 3.01
_exptl_absorpt_coefficient_mu 4.477
_exptl_absorpt_correction_T_max 0.6746
_exptl_absorpt_correction_T_min 0.4533
_exptl_absorpt_correction_type numerical
_exptl_crystal_colour colorless
_exptl_crystal_density_diffrn 1.614
_exptl_crystal_density_meas ?
_exptl_crystal_density_method 'not measured'
_exptl_crystal_description block
_exptl_crystal_F_000 3248
_exptl_crystal_size_max 0.270
_exptl_crystal_size_mid 0.190
_exptl_crystal_size_min 0.100
_refine_diff_density_max 0.964
_refine_diff_density_min -0.863
_refine_diff_density_rms 0.082
_refine_ls_extinction_method none
_refine_ls_goodness_of_fit_ref 1.030
_refine_ls_hydrogen_treatment mixed
_refine_ls_matrix_type full
_refine_ls_number_parameters 355
_refine_ls_number_reflns 7695
_refine_ls_number_restraints 0
_refine_ls_restrained_S_all 1.030
_refine_ls_R_factor_all 0.0221
_refine_ls_R_factor_gt 0.0197
_refine_ls_shift/su_max 0.011
_refine_ls_shift/su_mean 0.000
_refine_ls_structure_factor_coef Fsqd
_refine_ls_weighting_details 'calc w=1/[\s^2^(Fo^2^)+(0.0133P)^2^+9.2873P] where P=(Fo^2^+2Fc^2^)/3'
_refine_ls_weighting_scheme calc
_refine_ls_wR_factor_gt 0.0454
_refine_ls_wR_factor_ref 0.0465
_reflns_number_gt 7180
_reflns_number_total 7695
_reflns_threshold_expression >2sigma(I)
_cod_data_source_file ic500258g_si_002.cif
_cod_data_source_block 20
_cod_depositor_comments
;
The following automatic conversions were performed:

'_symmetry_cell_setting' value 'Monoclinic' changed to 'monoclinic'
according to
/usr/data/users/saulius/crontab/automatic-downloads/rss-feeds/ACS/lib/dictionaries/cif_core.dic
dictionary named 'cif_core.dic' version 2.4.2 from
2011-04-26.

'_exptl_absorpt_correction_type' value 'Numerical'
changed to 'numerical' according to
/usr/data/users/saulius/crontab/automatic-downloads/rss-feeds/ACS/lib/dictionaries/cif_core.dic
dictionary named 'cif_core.dic' version 2.4.2 from 2011-04-26.

Automatic conversion script
Id: cif_fix_values 2281 2013-09-26 08:29:07Z andrius 

 Adding full bibliography for 4338782--4338806.cif.

The following automatic conversions were performed:

'_exptl_crystal_density_meas' value 'not measured' was changed to '?'
- the value is perceived as not measured.

Automatic conversion script
Id: cif_fix_values 3008 2015-01-20 13:52:24Z robertas 
;
_cod_original_sg_symbol_H-M C2/c
_cod_database_code 4338794

loop_
_symmetry_equiv_pos_as_xyz
'x, y, z'
'-x, y, -z+1/2'
'x+1/2, y+1/2, z'
'-x+1/2, y+1/2, -z+1/2'
'-x, -y, -z'
'x, -y, z-1/2'
'-x+1/2, -y+1/2, -z'
'x+1/2, -y+1/2, z-1/2'

loop_
_atom_site_label
_atom_site_type_symbol
_atom_site_fract_x
_atom_site_fract_y
_atom_site_fract_z
_atom_site_U_iso_or_equiv
_atom_site_adp_type
_atom_site_occupancy
_atom_site_symmetry_multiplicity
_atom_site_calc_flag
_atom_site_refinement_flags
Ir1 Ir 0.611619(2) 0.514235(10) 0.363174(4) 0.02289(3) Uani 1 1 d .
Zr1 Zr 0.623401(6) 0.43546(2) 0.489403(10) 0.01858(5) Uani 1 1 d .
Si1 Si 0.684550(18) 0.26356(7) 0.62012(3) 0.02516(13) Uani 1 1 d .
Cl1 Cl 0.64186(2) 0.94140(7) 0.68313(3) 0.03885(14) Uani 1 1 d .
Cl2 Cl 0.504908(18) 0.91036(8) 0.43095(3) 0.03909(14) Uani 1 1 d .
N1 N 0.68339(5) 0.4138(2) 0.56890(9) 0.0230(4) Uani 1 1 d .
C1 C 0.63084(6) 0.2145(2) 0.56045(10) 0.0223(4) Uani 1 1 d .
C2 C 0.59878(6) 0.2959(2) 0.55644(11) 0.0242(4) Uani 1 1 d .
C3 C 0.56560(6) 0.2912(3) 0.48658(11) 0.0254(5) Uani 1 1 d .
C4 C 0.57624(6) 0.2045(3) 0.44667(11) 0.0256(5) Uani 1 1 d .
C5 C 0.61602(6) 0.1565(2) 0.49144(11) 0.0240(4) Uani 1 1 d .
C6 C 0.59758(7) 0.3645(3) 0.61565(12) 0.0336(5) Uani 1 1 d .
H6A H 0.6224 0.4195 0.6469 0.040 Uiso 1 1 calc R
H6B H 0.5943 0.2826 0.6415 0.040 Uiso 1 1 calc R
H6C H 0.5753 0.4362 0.5971 0.040 Uiso 1 1 calc R
C7 C 0.52496(7) 0.3511(3) 0.46191(14) 0.0372(6) Uani 1 1 d .
H7A H 0.5095 0.3601 0.4110 0.054(9) Uiso 1 1 calc R
H7B H 0.5272 0.4522 0.4826 0.065 Uiso 1 1 calc R
H7C H 0.5117 0.2800 0.4761 0.065 Uiso 1 1 calc R
C8 C 0.54957(7) 0.1602(3) 0.37092(12) 0.0377(6) Uani 1 1 d .
H8A H 0.5255 0.2230 0.3490 0.045 Uiso 1 1 calc R
H8B H 0.5425 0.0515 0.3675 0.045 Uiso 1 1 calc R
H8C H 0.5634 0.1774 0.3471 0.054(9) Uiso 1 1 calc R
C9 C 0.63723(8) 0.0546(3) 0.46913(13) 0.0351(5) Uani 1 1 d .
H9A H 0.6638 0.0952 0.4874 0.042 Uiso 1 1 calc R
H9B H 0.6225 0.0512 0.4181 0.042 Uiso 1 1 calc R
H9C H 0.6392 -0.0493 0.4873 0.042 Uiso 1 1 calc R
C10 C 0.69782(8) 0.3226(3) 0.70925(12) 0.0419(6) Uani 1 1 d .
H10A H 0.7267 0.3223 0.7413 0.050 Uiso 1 1 calc R
H10B H 0.6861 0.2503 0.7259 0.050 Uiso 1 1 calc R
H10C H 0.6876 0.4260 0.7071 0.050 Uiso 1 1 calc R
C11 C 0.71768(8) 0.0967(3) 0.63485(14) 0.0413(6) Uani 1 1 d .
H11A H 0.7440 0.1152 0.6766 0.050 Uiso 1 1 calc R
H11B H 0.7199 0.0846 0.5944 0.050 Uiso 1 1 calc R
H11C H 0.7065 0.0030 0.6412 0.050 Uiso 1 1 calc R
C12 C 0.71926(7) 0.4935(3) 0.57991(13) 0.0319(5) Uani 1 1 d .
C13 C 0.75377(9) 0.4818(4) 0.65640(15) 0.0534(9) Uani 1 1 d .
H13A H 0.7602 0.3735 0.6692 0.056(9) Uiso 1 1 calc R
H13B H 0.7462 0.5295 0.6863 0.067 Uiso 1 1 calc R
H13C H 0.7769 0.5349 0.6625 0.067 Uiso 1 1 calc R
C14 C 0.71047(8) 0.6630(3) 0.56112(17) 0.0507(8) Uani 1 1 d .
H14A H 0.7039 0.7123 0.5922 0.061 Uiso 1 1 calc R
H14B H 0.6880 0.6729 0.5127 0.061 Uiso 1 1 calc R
H14C H 0.7338 0.7128 0.5664 0.049(8) Uiso 1 1 calc R
C15 C 0.73156(9) 0.4188(4) 0.53437(17) 0.0559(8) Uani 1 1 d .
H15A H 0.7371 0.3098 0.5464 0.067 Uiso 1 1 calc R
H15B H 0.7554 0.4695 0.5421 0.067 Uiso 1 1 calc R
H15C H 0.7101 0.4289 0.4853 0.067 Uiso 1 1 calc R
C16 C 0.63588(8) 0.4746(3) 0.29787(13) 0.0397(6) Uani 1 1 d .
C17 C 0.59469(7) 0.4328(3) 0.25789(11) 0.0257(5) Uani 1 1 d .
C18 C 0.57213(8) 0.5682(3) 0.24926(11) 0.0339(6) Uani 1 1 d .
C19 C 0.59903(11) 0.6921(3) 0.28407(13) 0.0512(8) Uani 1 1 d .
C20 C 0.63831(11) 0.6344(4) 0.31372(14) 0.0565(10) Uani 1 1 d .
C21 C 0.66928(8) 0.3701(5) 0.31507(16) 0.0685(12) Uani 1 1 d .
H21A H 0.6639 0.2677 0.3259 0.051(10) Uiso 1 1 calc R
H21B H 0.6938 0.4102 0.3556 0.061 Uiso 1 1 calc R
H21C H 0.6721 0.3636 0.2751 0.061 Uiso 1 1 calc R
C22 C 0.57761(8) 0.2808(3) 0.22424(12) 0.0361(6) Uani 1 1 d .
H22A H 0.5966 0.1992 0.2514 0.043 Uiso 1 1 calc R
H22B H 0.5720 0.2809 0.1768 0.055(9) Uiso 1 1 calc R
H22C H 0.5531 0.2628 0.2225 0.066 Uiso 1 1 calc R
C23 C 0.52825(9) 0.5803(4) 0.20709(14) 0.0583(9) Uani 1 1 d .
H23A H 0.5168 0.4866 0.2127 0.070 Uiso 1 1 calc R
H23B H 0.5189 0.5935 0.1579 0.070 Uiso 1 1 calc R
H23C H 0.5201 0.6689 0.2229 0.070 Uiso 1 1 calc R
C24 C 0.58735(16) 0.8577(4) 0.28129(18) 0.0997(18) Uani 1 1 d .
H24A H 0.6093 0.9138 0.3205 0.120 Uiso 1 1 calc R
H24B H 0.5640 0.8633 0.2843 0.120 Uiso 1 1 calc R
H24C H 0.5812 0.9037 0.2373 0.120 Uiso 1 1 calc R
C25 C 0.67573(14) 0.7283(6) 0.35173(19) 0.117(2) Uani 1 1 d .
H25A H 0.6984 0.6604 0.3803 0.140 Uiso 1 1 calc R
H25B H 0.6739 0.8034 0.3818 0.140 Uiso 1 1 calc R
H25C H 0.6793 0.7821 0.3178 0.140 Uiso 1 1 calc R
C26 C 0.60323(6) 0.6482(3) 0.52194(11) 0.0257(4) Uani 1 1 d .
C27 C 0.56602(7) 0.7129(3) 0.47457(12) 0.0271(5) Uani 1 1 d .
H27 H 0.5499 0.6687 0.4296 0.033 Uiso 1 1 calc R
C28 C 0.55230(6) 0.8393(3) 0.49182(12) 0.0275(5) Uani 1 1 d .
C29 C 0.57485(7) 0.9117(3) 0.55577(12) 0.0298(5) Uani 1 1 d .
H29 H 0.5653 0.9991 0.5671 0.036 Uiso 1 1 calc R
C30 C 0.61180(7) 0.8513(3) 0.60217(11) 0.0271(5) Uani 1 1 d .
C31 C 0.62595(7) 0.7228(3) 0.58720(11) 0.0268(5) Uani 1 1 d .
H31 H 0.6514 0.6838 0.6213 0.032 Uiso 1 1 calc R
H32 H 0.6283 0.6261 0.4280 0.048(8) Uiso 1 1 d R
H33 H 0.5747 0.4809 0.3807 0.058 Uiso 1 1 d R
H34 H 0.6353 0.3794 0.4165 0.058 Uiso 1 1 d R

loop_
_atom_site_aniso_label
_atom_site_aniso_U_11
_atom_site_aniso_U_22
_atom_site_aniso_U_33
_atom_site_aniso_U_23
_atom_site_aniso_U_13
_atom_site_aniso_U_12
Ir1 0.02918(6) 0.02301(5) 0.01935(5) -0.00106(3) 0.01504(4) -0.00579(3)
Zr1 0.02058(10) 0.01811(10) 0.01740(9) 0.00084(7) 0.01055(8) -0.00069(7)
Si1 0.0264(3) 0.0222(3) 0.0207(3) 0.0014(2) 0.0088(2) 0.0005(2)
Cl1 0.0548(4) 0.0313(3) 0.0298(3) -0.0073(2) 0.0225(3) -0.0108(3)
Cl2 0.0310(3) 0.0386(3) 0.0457(3) 0.0044(3) 0.0195(3) 0.0073(2)
N1 0.0214(9) 0.0223(9) 0.0225(8) -0.0021(7) 0.0101(7) -0.0032(7)
C1 0.0278(11) 0.0172(10) 0.0221(9) 0.0022(8) 0.0138(9) -0.0014(8)
C2 0.0316(11) 0.0221(11) 0.0244(10) 0.0025(8) 0.0187(9) -0.0025(8)
C3 0.0257(11) 0.0243(11) 0.0295(11) 0.0038(9) 0.0171(9) -0.0033(8)
C4 0.0269(11) 0.0252(11) 0.0239(10) -0.0011(9) 0.0133(9) -0.0078(8)
C5 0.0294(11) 0.0188(10) 0.0243(10) -0.0008(8) 0.0150(9) -0.0035(8)
C6 0.0465(14) 0.0330(13) 0.0325(12) 0.0012(10) 0.0286(11) 0.0017(10)
C7 0.0301(13) 0.0396(14) 0.0456(14) 0.0078(12) 0.0229(12) 0.0021(10)
C8 0.0364(14) 0.0424(15) 0.0256(11) -0.0050(10) 0.0112(11) -0.0139(11)
C9 0.0433(15) 0.0282(13) 0.0349(13) -0.0059(10) 0.0220(12) 0.0016(10)
C10 0.0481(16) 0.0461(16) 0.0227(11) -0.0022(11) 0.0136(11) -0.0080(12)
C11 0.0340(14) 0.0327(14) 0.0465(14) 0.0065(12) 0.0150(12) 0.0073(10)
C12 0.0236(12) 0.0335(13) 0.0330(12) 0.0019(10) 0.0116(11) -0.0056(9)
C13 0.0325(16) 0.060(2) 0.0425(16) 0.0078(14) 0.0044(13) -0.0183(13)
C14 0.0359(15) 0.0348(15) 0.0722(19) 0.0077(14) 0.0234(15) -0.0113(11)
C15 0.0410(16) 0.072(2) 0.069(2) -0.0138(18) 0.0394(16) -0.0134(15)
C16 0.0392(15) 0.0619(18) 0.0266(12) -0.0086(12) 0.0233(12) -0.0157(12)
C17 0.0320(12) 0.0277(12) 0.0221(10) -0.0015(9) 0.0176(9) -0.0025(9)
C18 0.0548(16) 0.0271(12) 0.0195(10) 0.0030(9) 0.0201(11) 0.0051(11)
C19 0.104(3) 0.0261(14) 0.0315(13) -0.0035(11) 0.0420(16) -0.0167(15)
C20 0.083(2) 0.069(2) 0.0332(13) -0.0205(14) 0.0415(16) -0.0514(19)
C21 0.0343(16) 0.133(4) 0.0457(17) -0.022(2) 0.0266(15) -0.0002(18)
C22 0.0439(14) 0.0292(13) 0.0335(12) -0.0071(10) 0.0199(11) -0.0018(10)
C23 0.063(2) 0.070(2) 0.0307(13) 0.0079(14) 0.0178(14) 0.0376(17)
C24 0.230(6) 0.0237(16) 0.059(2) 0.0015(15) 0.087(3) -0.005(2)
C25 0.148(4) 0.165(5) 0.071(2) -0.065(3) 0.082(3) -0.132(4)
C26 0.0323(12) 0.0217(11) 0.0284(10) 0.0014(9) 0.0199(10) -0.0006(8)
C27 0.0313(12) 0.0242(11) 0.0287(11) -0.0005(9) 0.0182(10) -0.0022(9)
C28 0.0277(11) 0.0240(11) 0.0348(11) 0.0055(9) 0.0197(10) 0.0006(8)
C29 0.0394(13) 0.0220(11) 0.0388(12) -0.0009(10) 0.0283(11) -0.0012(9)
C30 0.0376(13) 0.0219(11) 0.0256(10) -0.0027(9) 0.0196(10) -0.0072(9)
C31 0.0294(12) 0.0233(11) 0.0266(10) 0.0022(9) 0.0144(10) -0.0006(8)

loop_
_atom_type_symbol
_atom_type_description
_atom_type_scat_dispersion_real
_atom_type_scat_dispersion_imag
_atom_type_scat_source
C C 0.0033 0.0016 'International Tables Vol C Tables 4.2.6.8 and 6.1.1.4'
H H 0.0000 0.0000 'International Tables Vol C Tables 4.2.6.8 and 6.1.1.4'
Cl Cl 0.1484 0.1585 'International Tables Vol C Tables 4.2.6.8 and 6.1.1.4'
Ir Ir -1.4442 7.9887 'International Tables Vol C Tables 4.2.6.8 and 6.1.1.4'
N N 0.0061 0.0033 'International Tables Vol C Tables 4.2.6.8 and 6.1.1.4'
Si Si 0.0817 0.0704 'International Tables Vol C Tables 4.2.6.8 and 6.1.1.4'
Zr Zr -2.9673 0.5597 'International Tables Vol C Tables 4.2.6.8 and 6.1.1.4'

loop_
_geom_angle_atom_site_label_1
_geom_angle_atom_site_label_2
_geom_angle_atom_site_label_3
_geom_angle
C20 Ir1 C16 37.76(11)
C20 Ir1 C19 37.76(13)
C16 Ir1 C19 63.14(12)
C20 Ir1 C17 62.97(9)
C16 Ir1 C17 37.81(9)
C19 Ir1 C17 62.79(9)
C20 Ir1 C18 62.62(11)
C16 Ir1 C18 62.83(10)
C19 Ir1 C18 37.26(10)
C17 Ir1 C18 37.43(9)
C20 Ir1 Zr1 143.59(7)
C16 Ir1 Zr1 141.58(8)
C19 Ir1 Zr1 149.66(7)
C17 Ir1 Zr1 146.25(6)
C18 Ir1 Zr1 151.82(7)
N1 Zr1 C26 103.57(7)
N1 Zr1 C1 71.57(7)
C26 Zr1 C1 111.04(7)
N1 Zr1 C5 89.35(7)
C26 Zr1 C5 136.39(8)
C1 Zr1 C5 34.33(7)
N1 Zr1 C2 94.42(7)
C26 Zr1 C2 82.47(7)
C1 Zr1 C2 33.37(7)
C5 Zr1 C2 54.79(7)
N1 Zr1 C4 121.62(7)
C26 Zr1 C4 115.85(8)
C1 Zr1 C4 55.29(7)
C5 Zr1 C4 32.68(7)
C2 Zr1 C4 53.45(7)
N1 Zr1 C3 124.63(7)
C26 Zr1 C3 85.98(8)
C1 Zr1 C3 54.58(7)
C5 Zr1 C3 53.73(7)
C2 Zr1 C3 31.95(7)
C4 Zr1 C3 31.74(7)
N1 Zr1 Ir1 113.15(5)
C26 Zr1 Ir1 104.38(5)
C1 Zr1 Ir1 142.07(5)
C5 Zr1 Ir1 108.32(5)
C2 Zr1 Ir1 148.45(5)
C4 Zr1 Ir1 97.25(5)
C3 Zr1 Ir1 116.81(5)
N1 Zr1 Si1 33.68(5)
C26 Zr1 Si1 108.57(5)
C1 Zr1 Si1 38.06(5)
C5 Zr1 Si1 62.27(5)
C2 Zr1 Si1 62.89(5)
C4 Zr1 Si1 91.40(5)
C3 Zr1 Si1 91.25(5)
Ir1 Zr1 Si1 137.879(15)
N1 Si1 C1 94.78(9)
N1 Si1 C10 114.36(11)
C1 Si1 C10 112.85(11)
N1 Si1 C11 117.42(11)
C1 Si1 C11 112.35(11)
C10 Si1 C11 105.21(13)
N1 Si1 Zr1 41.96(6)
C1 Si1 Zr1 53.07(6)
C10 Si1 Zr1 122.23(9)
C11 Si1 Zr1 132.50(9)
C12 N1 Si1 124.46(14)
C12 N1 Zr1 130.99(14)
Si1 N1 Zr1 104.36(9)
C2 C1 C5 106.32(18)
C2 C1 Si1 125.23(16)
C5 C1 Si1 120.30(16)
C2 C1 Zr1 77.58(12)
C5 C1 Zr1 73.68(12)
Si1 C1 Zr1 88.86(8)
C3 C2 C1 108.77(19)
C3 C2 C6 123.6(2)
C1 C2 C6 127.45(19)
C3 C2 Zr1 76.85(12)
C1 C2 Zr1 69.05(11)
C6 C2 Zr1 124.48(15)
C4 C3 C2 108.10(19)
C4 C3 C7 126.2(2)
C2 C3 C7 125.3(2)
C4 C3 Zr1 72.30(12)
C2 C3 Zr1 71.19(12)
C7 C3 Zr1 127.89(16)
C5 C4 C3 108.11(18)
C5 C4 C8 125.0(2)
C3 C4 C8 126.8(2)
C5 C4 Zr1 69.20(12)
C3 C4 Zr1 75.96(12)
C8 C4 Zr1 123.70(15)
C4 C5 C1 108.68(19)
C4 C5 C9 123.9(2)
C1 C5 C9 127.3(2)
C4 C5 Zr1 78.12(13)
C1 C5 Zr1 71.99(12)
C9 C5 Zr1 118.88(16)
N1 C12 C15 109.2(2)
N1 C12 C14 110.3(2)
C15 C12 C14 109.5(2)
N1 C12 C13 110.7(2)
C15 C12 C13 108.7(2)
C14 C12 C13 108.3(2)
C20 C16 C17 107.7(3)
C20 C16 C21 127.0(3)
C17 C16 C21 125.2(3)
C20 C16 Ir1 70.79(15)
C17 C16 Ir1 71.87(14)
C21 C16 Ir1 125.7(2)
C18 C17 C16 107.7(2)
C18 C17 C22 125.2(2)
C16 C17 C22 126.8(2)
C18 C17 Ir1 71.74(12)
C16 C17 Ir1 70.32(13)
C22 C17 Ir1 128.40(16)
C19 C18 C17 108.3(3)
C19 C18 C23 125.6(3)
C17 C18 C23 126.0(2)
C19 C18 Ir1 70.52(14)
C17 C18 Ir1 70.83(12)
C23 C18 Ir1 127.64(19)
C18 C19 C20 107.9(3)
C18 C19 C24 125.1(4)
C20 C19 C24 126.5(3)
C18 C19 Ir1 72.22(14)
C20 C19 Ir1 70.40(15)
C24 C19 Ir1 129.0(2)
C16 C20 C19 108.5(2)
C16 C20 C25 125.8(4)
C19 C20 C25 125.7(4)
C16 C20 Ir1 71.44(15)
C19 C20 Ir1 71.84(16)
C25 C20 Ir1 125.1(2)
C27 C26 C31 115.9(2)
C27 C26 Zr1 119.30(16)
C31 C26 Zr1 124.79(16)
C28 C27 C26 121.6(2)
C27 C28 C29 122.0(2)
C27 C28 Cl2 119.10(18)
C29 C28 Cl2 118.90(18)
C30 C29 C28 116.9(2)
C29 C30 C31 122.5(2)
C29 C30 Cl1 118.61(18)
C31 C30 Cl1 118.92(17)
C30 C31 C26 121.1(2)

loop_
_geom_bond_atom_site_label_1
_geom_bond_atom_site_label_2
_geom_bond_distance
Ir1 C20 2.201(3)
Ir1 C16 2.210(3)
Ir1 C19 2.220(3)
Ir1 C17 2.231(2)
Ir1 C18 2.243(2)
Ir1 Zr1 2.7443(2)
Zr1 N1 2.0976(17)
Zr1 C26 2.303(2)
Zr1 C1 2.430(2)
Zr1 C5 2.452(2)
Zr1 C2 2.541(2)
Zr1 C4 2.567(2)
Zr1 C3 2.614(2)
Zr1 Si1 3.0390(6)
Si1 N1 1.7395(19)
Si1 C1 1.874(2)
Si1 C10 1.875(2)
Si1 C11 1.875(3)
Cl1 C30 1.752(2)
Cl2 C28 1.753(2)
N1 C12 1.495(3)
C1 C2 1.431(3)
C1 C5 1.441(3)
C2 C3 1.420(3)
C2 C6 1.504(3)
C3 C4 1.417(3)
C3 C7 1.505(3)
C4 C5 1.416(3)
C4 C8 1.510(3)
C5 C9 1.500(3)
C12 C15 1.520(4)
C12 C14 1.525(4)
C12 C13 1.535(4)
C16 C20 1.428(4)
C16 C17 1.439(3)
C16 C21 1.489(4)
C17 C18 1.435(3)
C17 C22 1.498(3)
C18 C19 1.426(4)
C18 C23 1.486(4)
C19 C20 1.431(5)
C19 C24 1.508(4)
C20 C25 1.507(4)
C26 C27 1.404(3)
C26 C31 1.414(3)
C27 C28 1.381(3)
C28 C29 1.385(3)
C29 C30 1.378(3)
C30 C31 1.381(3)

loop_
_geom_torsion_atom_site_label_1
_geom_torsion_atom_site_label_2
_geom_torsion_atom_site_label_3
_geom_torsion_atom_site_label_4
_geom_torsion
C20 Ir1 Zr1 N1 -27.95(19)
C16 Ir1 Zr1 N1 36.34(12)
C19 Ir1 Zr1 N1 -99.3(2)
C17 Ir1 Zr1 N1 102.68(12)
C18 Ir1 Zr1 N1 179.20(14)
C20 Ir1 Zr1 C26 83.95(19)
C16 Ir1 Zr1 C26 148.24(12)
C19 Ir1 Zr1 C26 12.6(2)
C17 Ir1 Zr1 C26 -145.42(12)
C18 Ir1 Zr1 C26 -68.89(15)
C20 Ir1 Zr1 C1 -117.3(2)
C16 Ir1 Zr1 C1 -53.06(14)
C19 Ir1 Zr1 C1 171.3(2)
C17 Ir1 Zr1 C1 13.28(13)
C18 Ir1 Zr1 C1 89.81(16)
C20 Ir1 Zr1 C5 -125.34(19)
C16 Ir1 Zr1 C5 -61.05(12)
C19 Ir1 Zr1 C5 163.3(2)
C17 Ir1 Zr1 C5 5.29(12)
C18 Ir1 Zr1 C5 81.82(14)
C20 Ir1 Zr1 C2 -176.9(2)
C16 Ir1 Zr1 C2 -112.61(15)
C19 Ir1 Zr1 C2 111.8(2)
C17 Ir1 Zr1 C2 -46.27(14)
C18 Ir1 Zr1 C2 30.25(17)
C20 Ir1 Zr1 C4 -156.94(19)
C16 Ir1 Zr1 C4 -92.65(12)
C19 Ir1 Zr1 C4 131.7(2)
C17 Ir1 Zr1 C4 -26.31(12)
C18 Ir1 Zr1 C4 50.21(14)
C20 Ir1 Zr1 C3 176.73(19)
C16 Ir1 Zr1 C3 -118.98(13)
C19 Ir1 Zr1 C3 105.4(2)
C17 Ir1 Zr1 C3 -52.64(12)
C18 Ir1 Zr1 C3 23.88(15)
C20 Ir1 Zr1 Si1 -56.73(18)
C16 Ir1 Zr1 Si1 7.56(11)
C19 Ir1 Zr1 Si1 -128.05(19)
C17 Ir1 Zr1 Si1 73.90(11)
C18 Ir1 Zr1 Si1 150.43(13)
C26 Zr1 Si1 N1 -86.69(11)
C1 Zr1 Si1 N1 172.64(12)
C5 Zr1 Si1 N1 139.98(11)
C2 Zr1 Si1 N1 -157.58(11)
C4 Zr1 Si1 N1 155.39(10)
C3 Zr1 Si1 N1 -172.86(10)
Ir1 Zr1 Si1 N1 52.96(9)
N1 Zr1 Si1 C1 -172.64(12)
C26 Zr1 Si1 C1 100.67(10)
C5 Zr1 Si1 C1 -32.66(10)
C2 Zr1 Si1 C1 29.77(10)
C4 Zr1 Si1 C1 -17.25(10)
C3 Zr1 Si1 C1 14.49(10)
Ir1 Zr1 Si1 C1 -119.68(8)
N1 Zr1 Si1 C10 91.60(14)
C26 Zr1 Si1 C10 4.92(12)
C1 Zr1 Si1 C10 -95.76(14)
C5 Zr1 Si1 C10 -128.42(12)
C2 Zr1 Si1 C10 -65.98(12)
C4 Zr1 Si1 C10 -113.01(12)
C3 Zr1 Si1 C10 -81.26(12)
Ir1 Zr1 Si1 C10 144.56(10)
N1 Zr1 Si1 C11 -85.13(15)
C26 Zr1 Si1 C11 -171.82(14)
C1 Zr1 Si1 C11 87.51(15)
C5 Zr1 Si1 C11 54.84(14)
C2 Zr1 Si1 C11 117.28(14)
C4 Zr1 Si1 C11 70.26(13)
C3 Zr1 Si1 C11 102.00(13)
Ir1 Zr1 Si1 C11 -32.17(13)
C1 Si1 N1 C12 -169.51(19)
C10 Si1 N1 C12 72.7(2)
C11 Si1 N1 C12 -51.3(2)
Zr1 Si1 N1 C12 -175.4(2)
C1 Si1 N1 Zr1 5.90(10)
C10 Si1 N1 Zr1 -111.85(12)
C11 Si1 N1 Zr1 124.14(11)
C26 Zr1 N1 C12 -81.8(2)
C1 Zr1 N1 C12 170.2(2)
C5 Zr1 N1 C12 140.3(2)
C2 Zr1 N1 C12 -165.12(19)
C4 Zr1 N1 C12 145.71(18)
C3 Zr1 N1 C12 -176.34(18)
Ir1 Zr1 N1 C12 30.6(2)
Si1 Zr1 N1 C12 175.0(2)
C26 Zr1 N1 Si1 103.21(9)
C1 Zr1 N1 Si1 -4.78(8)
C5 Zr1 N1 Si1 -34.70(9)
C2 Zr1 N1 Si1 19.90(10)
C4 Zr1 N1 Si1 -29.27(12)
C3 Zr1 N1 Si1 8.68(13)
Ir1 Zr1 N1 Si1 -144.39(6)
N1 Si1 C1 C2 -78.83(19)
C10 Si1 C1 C2 40.1(2)
C11 Si1 C1 C2 158.89(18)
Zr1 Si1 C1 C2 -73.90(17)
N1 Si1 C1 C5 65.37(18)
C10 Si1 C1 C5 -175.66(17)
C11 Si1 C1 C5 -56.9(2)
Zr1 Si1 C1 C5 70.30(16)
N1 Si1 C1 Zr1 -4.93(8)
C10 Si1 C1 Zr1 114.04(11)
C11 Si1 C1 Zr1 -127.21(11)
N1 Zr1 C1 C2 130.81(13)
C26 Zr1 C1 C2 32.95(14)
C5 Zr1 C1 C2 -111.37(17)
C4 Zr1 C1 C2 -74.62(13)
C3 Zr1 C1 C2 -35.60(12)
Ir1 Zr1 C1 C2 -124.90(11)
Si1 Zr1 C1 C2 126.52(15)
N1 Zr1 C1 C5 -117.82(13)
C26 Zr1 C1 C5 144.32(12)
C2 Zr1 C1 C5 111.37(17)
C4 Zr1 C1 C5 36.75(12)
C3 Zr1 C1 C5 75.77(13)
Ir1 Zr1 C1 C5 -13.53(16)
Si1 Zr1 C1 C5 -122.11(16)
N1 Zr1 C1 Si1 4.29(7)
C26 Zr1 C1 Si1 -93.57(9)
C5 Zr1 C1 Si1 122.11(16)
C2 Zr1 C1 Si1 -126.52(15)
C4 Zr1 C1 Si1 158.86(12)
C3 Zr1 C1 Si1 -162.12(12)
Ir1 Zr1 C1 Si1 108.58(8)
C5 C1 C2 C3 -1.4(2)
Si1 C1 C2 C3 146.82(16)
Zr1 C1 C2 C3 67.21(15)
C5 C1 C2 C6 173.3(2)
Si1 C1 C2 C6 -38.4(3)
Zr1 C1 C2 C6 -118.1(2)
C5 C1 C2 Zr1 -68.63(14)
Si1 C1 C2 Zr1 79.61(15)
N1 Zr1 C2 C3 -162.38(13)
C26 Zr1 C2 C3 94.49(14)
C1 Zr1 C2 C3 -116.32(18)
C5 Zr1 C2 C3 -76.31(14)
C4 Zr1 C2 C3 -35.71(13)
Ir1 Zr1 C2 C3 -10.79(19)
Si1 Zr1 C2 C3 -150.14(14)
N1 Zr1 C2 C1 -46.07(13)
C26 Zr1 C2 C1 -149.20(13)
C5 Zr1 C2 C1 40.00(12)
C4 Zr1 C2 C1 80.61(13)
C3 Zr1 C2 C1 116.32(18)
Ir1 Zr1 C2 C1 105.53(13)
Si1 Zr1 C2 C1 -33.82(10)
N1 Zr1 C2 C6 75.73(18)
C26 Zr1 C2 C6 -27.40(18)
C1 Zr1 C2 C6 121.8(2)
C5 Zr1 C2 C6 161.8(2)
C4 Zr1 C2 C6 -157.6(2)
C3 Zr1 C2 C6 -121.9(2)
Ir1 Zr1 C2 C6 -132.67(15)
Si1 Zr1 C2 C6 87.98(18)
C1 C2 C3 C4 1.2(2)
C6 C2 C3 C4 -173.8(2)
Zr1 C2 C3 C4 63.31(15)
C1 C2 C3 C7 174.2(2)
C6 C2 C3 C7 -0.8(4)
Zr1 C2 C3 C7 -123.6(2)
C1 C2 C3 Zr1 -62.15(14)
C6 C2 C3 Zr1 122.9(2)
N1 Zr1 C3 C4 -95.43(14)
C26 Zr1 C3 C4 160.84(13)
C1 Zr1 C3 C4 -79.71(14)
C5 Zr1 C3 C4 -37.02(12)
C2 Zr1 C3 C4 -116.94(19)
Ir1 Zr1 C3 C4 56.76(13)
Si1 Zr1 C3 C4 -90.63(12)
N1 Zr1 C3 C2 21.51(16)
C26 Zr1 C3 C2 -82.21(14)
C1 Zr1 C3 C2 37.23(12)
C5 Zr1 C3 C2 79.92(14)
C4 Zr1 C3 C2 116.94(19)
Ir1 Zr1 C3 C2 173.70(11)
Si1 Zr1 C3 C2 26.31(13)
N1 Zr1 C3 C7 142.08(19)
C26 Zr1 C3 C7 38.3(2)
C1 Zr1 C3 C7 157.8(2)
C5 Zr1 C3 C7 -159.5(2)
C2 Zr1 C3 C7 120.6(3)
C4 Zr1 C3 C7 -122.5(3)
Ir1 Zr1 C3 C7 -65.7(2)
Si1 Zr1 C3 C7 146.9(2)
C2 C3 C4 C5 -0.4(2)
C7 C3 C4 C5 -173.4(2)
Zr1 C3 C4 C5 62.17(15)
C2 C3 C4 C8 175.6(2)
C7 C3 C4 C8 2.6(4)
Zr1 C3 C4 C8 -121.8(2)
C2 C3 C4 Zr1 -62.59(15)
C7 C3 C4 Zr1 124.4(2)
N1 Zr1 C4 C5 -10.09(15)
C26 Zr1 C4 C5 -137.28(13)
C1 Zr1 C4 C5 -38.68(12)
C2 Zr1 C4 C5 -79.99(13)
C3 Zr1 C4 C5 -115.95(18)
Ir1 Zr1 C4 C5 112.85(12)
Si1 Zr1 C4 C5 -25.83(12)
N1 Zr1 C4 C3 105.86(13)
C26 Zr1 C4 C3 -21.33(15)
C1 Zr1 C4 C3 77.27(13)
C5 Zr1 C4 C3 115.95(18)
C2 Zr1 C4 C3 35.96(12)
Ir1 Zr1 C4 C3 -131.20(12)
Si1 Zr1 C4 C3 90.12(12)
N1 Zr1 C4 C8 -129.02(19)
C26 Zr1 C4 C8 103.8(2)
C1 Zr1 C4 C8 -157.6(2)
C5 Zr1 C4 C8 -118.9(3)
C2 Zr1 C4 C8 161.1(2)
C3 Zr1 C4 C8 125.1(3)
Ir1 Zr1 C4 C8 -6.1(2)
Si1 Zr1 C4 C8 -144.76(19)
C3 C4 C5 C1 -0.5(2)
C8 C4 C5 C1 -176.6(2)
Zr1 C4 C5 C1 66.13(14)
C3 C4 C5 C9 176.4(2)
C8 C4 C5 C9 0.3(4)
Zr1 C4 C5 C9 -117.0(2)
C3 C4 C5 Zr1 -66.60(15)
C8 C4 C5 Zr1 117.3(2)
C2 C1 C5 C4 1.2(2)
Si1 C1 C5 C4 -148.97(16)
Zr1 C1 C5 C4 -70.22(15)
C2 C1 C5 C9 -175.6(2)
Si1 C1 C5 C9 34.3(3)
Zr1 C1 C5 C9 113.0(2)
C2 C1 C5 Zr1 71.38(14)
Si1 C1 C5 Zr1 -78.76(13)
N1 Zr1 C5 C4 171.42(13)
C26 Zr1 C5 C4 62.25(16)
C1 Zr1 C5 C4 114.37(18)
C2 Zr1 C5 C4 75.54(13)
C3 Zr1 C5 C4 35.92(12)
Ir1 Zr1 C5 C4 -74.35(13)
Si1 Zr1 C5 C4 150.52(14)
N1 Zr1 C5 C1 57.05(13)
C26 Zr1 C5 C1 -52.11(16)
C2 Zr1 C5 C1 -38.83(12)
C4 Zr1 C5 C1 -114.37(18)
C3 Zr1 C5 C1 -78.45(13)
Ir1 Zr1 C5 C1 171.28(11)
Si1 Zr1 C5 C1 36.16(11)
N1 Zr1 C5 C9 -66.21(17)
C26 Zr1 C5 C9 -175.37(15)
C1 Zr1 C5 C9 -123.3(2)
C2 Zr1 C5 C9 -162.08(19)
C4 Zr1 C5 C9 122.4(2)
C3 Zr1 C5 C9 158.3(2)
Ir1 Zr1 C5 C9 48.03(17)
Si1 Zr1 C5 C9 -87.10(16)
Si1 N1 C12 C15 93.9(2)
Zr1 N1 C12 C15 -80.2(3)
Si1 N1 C12 C14 -145.72(19)
Zr1 N1 C12 C14 40.2(3)
Si1 N1 C12 C13 -25.9(3)
Zr1 N1 C12 C13 160.02(19)
C19 Ir1 C16 C20 37.52(17)
C17 Ir1 C16 C20 116.9(2)
C18 Ir1 C16 C20 79.54(19)
Zr1 Ir1 C16 C20 -119.15(18)
C20 Ir1 C16 C17 -116.9(2)
C19 Ir1 C16 C17 -79.43(17)
C18 Ir1 C16 C17 -37.40(15)
Zr1 Ir1 C16 C17 123.91(13)
C20 Ir1 C16 C21 122.3(3)
C19 Ir1 C16 C21 159.8(3)
C17 Ir1 C16 C21 -120.8(3)
C18 Ir1 C16 C21 -158.2(3)
Zr1 Ir1 C16 C21 3.1(3)
C20 C16 C17 C18 0.3(3)
C21 C16 C17 C18 -176.2(3)
Ir1 C16 C17 C18 62.40(16)
C20 C16 C17 C22 174.1(2)
C21 C16 C17 C22 -2.4(4)
Ir1 C16 C17 C22 -123.8(2)
C20 C16 C17 Ir1 -62.09(17)
C21 C16 C17 Ir1 121.4(3)
C20 Ir1 C17 C18 -79.45(19)
C16 Ir1 C17 C18 -117.2(2)
C19 Ir1 C17 C18 -36.81(17)
Zr1 Ir1 C17 C18 130.93(14)
C20 Ir1 C17 C16 37.80(18)
C19 Ir1 C17 C16 80.44(19)
C18 Ir1 C17 C16 117.2(2)
Zr1 Ir1 C17 C16 -111.82(16)
C20 Ir1 C17 C22 159.7(3)
C16 Ir1 C17 C22 121.9(3)
C19 Ir1 C17 C22 -157.7(3)
C18 Ir1 C17 C22 -120.9(3)
Zr1 Ir1 C17 C22 10.0(3)
C16 C17 C18 C19 -0.6(3)
C22 C17 C18 C19 -174.5(2)
Ir1 C17 C18 C19 60.89(16)
C16 C17 C18 C23 175.4(2)
C22 C17 C18 C23 1.5(4)
Ir1 C17 C18 C23 -123.1(3)
C16 C17 C18 Ir1 -61.48(16)
C22 C17 C18 Ir1 124.6(2)
C20 Ir1 C18 C19 -37.85(19)
C16 Ir1 C18 C19 -80.6(2)
C17 Ir1 C18 C19 -118.3(2)
Zr1 Ir1 C18 C19 124.38(19)
C20 Ir1 C18 C17 80.49(18)
C16 Ir1 C18 C17 37.79(15)
C19 Ir1 C18 C17 118.3(2)
Zr1 Ir1 C18 C17 -117.27(15)
C20 Ir1 C18 C23 -158.4(3)
C16 Ir1 C18 C23 158.9(3)
C19 Ir1 C18 C23 -120.5(3)
C17 Ir1 C18 C23 121.1(3)
Zr1 Ir1 C18 C23 3.9(3)
C17 C18 C19 C20 0.6(3)
C23 C18 C19 C20 -175.4(2)
Ir1 C18 C19 C20 61.73(17)
C17 C18 C19 C24 173.2(3)
C23 C18 C19 C24 -2.8(4)
Ir1 C18 C19 C24 -125.7(3)
C17 C18 C19 Ir1 -61.08(16)
C23 C18 C19 Ir1 122.9(3)
C20 Ir1 C19 C18 117.2(2)
C16 Ir1 C19 C18 79.65(18)
C17 Ir1 C19 C18 36.98(16)
Zr1 Ir1 C19 C18 -129.51(15)
C16 Ir1 C19 C20 -37.52(15)
C17 Ir1 C19 C20 -80.18(17)
C18 Ir1 C19 C20 -117.2(2)
Zr1 Ir1 C19 C20 113.3(2)
C20 Ir1 C19 C24 -121.6(4)
C16 Ir1 C19 C24 -159.1(4)
C17 Ir1 C19 C24 158.2(4)
C18 Ir1 C19 C24 121.2(5)
Zr1 Ir1 C19 C24 -8.3(5)
C17 C16 C20 C19 0.1(3)
C21 C16 C20 C19 176.5(3)
Ir1 C16 C20 C19 -62.70(18)
C17 C16 C20 C25 -176.8(3)
C21 C16 C20 C25 -0.3(5)
Ir1 C16 C20 C25 120.4(3)
C17 C16 C20 Ir1 62.79(17)
C21 C16 C20 Ir1 -120.8(3)
C18 C19 C20 C16 -0.5(3)
C24 C19 C20 C16 -172.9(3)
Ir1 C19 C20 C16 62.45(18)
C18 C19 C20 C25 176.4(3)
C24 C19 C20 C25 3.9(5)
Ir1 C19 C20 C25 -120.7(3)
C18 C19 C20 Ir1 -62.90(17)
C24 C19 C20 Ir1 124.6(3)
C19 Ir1 C20 C16 -117.5(2)
C17 Ir1 C20 C16 -37.85(15)
C18 Ir1 C20 C16 -80.14(17)
Zr1 Ir1 C20 C16 113.90(16)
C16 Ir1 C20 C19 117.5(2)
C17 Ir1 C20 C19 79.64(15)
C18 Ir1 C20 C19 37.35(14)
Zr1 Ir1 C20 C19 -128.61(15)
C16 Ir1 C20 C25 -121.2(5)
C19 Ir1 C20 C25 121.3(5)
C17 Ir1 C20 C25 -159.0(4)
C18 Ir1 C20 C25 158.7(4)
Zr1 Ir1 C20 C25 -7.3(5)
N1 Zr1 C26 C27 169.32(17)
C1 Zr1 C26 C27 -115.49(17)
C5 Zr1 C26 C27 -87.01(19)
C2 Zr1 C26 C27 -97.93(18)
C4 Zr1 C26 C27 -54.94(19)
C3 Zr1 C26 C27 -66.00(18)
Ir1 Zr1 C26 C27 50.67(18)
Si1 Zr1 C26 C27 -155.97(16)
N1 Zr1 C26 C31 -9.9(2)
C1 Zr1 C26 C31 65.33(19)
C5 Zr1 C26 C31 93.8(2)
C2 Zr1 C26 C31 82.90(19)
C4 Zr1 C26 C31 125.89(18)
C3 Zr1 C26 C31 114.83(19)
Ir1 Zr1 C26 C31 -128.51(17)
Si1 Zr1 C26 C31 24.86(19)
C31 C26 C27 C28 -1.6(3)
Zr1 C26 C27 C28 179.13(17)
C26 C27 C28 C29 2.0(3)
C26 C27 C28 Cl2 -178.09(17)
C27 C28 C29 C30 -0.5(3)
Cl2 C28 C29 C30 179.57(17)
C28 C29 C30 C31 -1.3(3)
C28 C29 C30 Cl1 178.71(17)
C29 C30 C31 C26 1.5(3)
Cl1 C30 C31 C26 -178.42(17)
C27 C26 C31 C30 -0.1(3)
Zr1 C26 C31 C30 179.13(17)
